data_1575624
loop_
_publ_author_name
'Artem'ev, Alexander V.'
'Davydova, Maria P.'
'Kuzmin, Anton V.'
'Rakhmanova, Mariana I.'
'Bagryanskaya, Irina Yu'

_publ_section_title
;
 A tetraphosphino-bis(<i>s</i>-triazine) from cyanuric chloride and
 Ph<sub>2</sub>PH: new unexpected tandem C-C/C-P coupling reaction.
;
_journal_issue 38
_journal_name_full 'Dalton transactions (Cambridge, England : 2003)'
_journal_page_first 14440
_journal_page_last 14447
_journal_paper_doi 10.1039/d5dt01861g
_journal_volume 54
_journal_year 2025
_chemical_formula_moiety 'C54 H40 N6 P4, C H4 O'
_chemical_formula_sum 'C55 H44 N6 O P4'
_chemical_formula_weight 928.84
_chemical_name_systematic
;
 4,4',6,6'-Tetrakis(diphenylphosphino)-2,2'-bis(1,3,5-triazine)
;
_space_group_crystal_system triclinic
_space_group_IT_number 2
_space_group_name_Hall '-P 1'
_space_group_name_H-M_alt 'P -1'
_atom_sites_solution_hydrogens mixed
_audit_creation_method SHELXL-2018/3
_audit_update_record
;
2025-08-20 deposited with the CCDC.	2025-09-05 downloaded from the CCDC.
;
_cell_angle_alpha 112.326(8)
_cell_angle_beta 98.243(8)
_cell_angle_gamma 91.295(8)
_cell_formula_units_Z 2
_cell_length_a 11.630(3)
_cell_length_b 15.246(4)
_cell_length_c 15.743(5)
_cell_measurement_reflns_used 1767
_cell_measurement_temperature 200(2)
_cell_measurement_theta_max 20.08
_cell_measurement_theta_min 2.64
_cell_volume 2546.4(12)
_computing_cell_refinement 'Bruker SAINT'
_computing_data_collection 'Bruker APEX2'
_computing_data_reduction 'Bruker SAINT'
_computing_molecular_graphics 'Bruker SHELXTL'
_computing_publication_material 'Bruker SHELXTL'
_computing_structure_refinement 'SHELXL-2018/3 (Sheldrick, 2018)'
_computing_structure_solution 'SHELXT 2014/5 (Sheldrick, 2014)'
_diffrn_ambient_temperature 200(2)
_diffrn_measured_fraction_theta_full 0.996
_diffrn_measured_fraction_theta_max 0.996
_diffrn_measurement_device_type 'Bruker APEX-II CCD'
_diffrn_measurement_method '\f and \w scans'
_diffrn_radiation_type MoK\a
_diffrn_radiation_wavelength 0.71073
_diffrn_reflns_av_R_equivalents 0.1028
_diffrn_reflns_av_unetI/netI 0.1317
_diffrn_reflns_Laue_measured_fraction_full 0.996
_diffrn_reflns_Laue_measured_fraction_max 0.996
_diffrn_reflns_limit_h_max 12
_diffrn_reflns_limit_h_min -12
_diffrn_reflns_limit_k_max 16
_diffrn_reflns_limit_k_min -16
_diffrn_reflns_limit_l_max 16
_diffrn_reflns_limit_l_min -16
_diffrn_reflns_number 21751
_diffrn_reflns_point_group_measured_fraction_full 0.996
_diffrn_reflns_point_group_measured_fraction_max 0.996
_diffrn_reflns_theta_full 22.463
_diffrn_reflns_theta_max 22.463
_diffrn_reflns_theta_min 2.195
_diffrn_source 'sealed tube'
_exptl_absorpt_coefficient_mu 0.192
_exptl_absorpt_correction_T_max 0.7452
_exptl_absorpt_correction_T_min 0.5995
_exptl_absorpt_correction_type multi-scan
_exptl_absorpt_process_details SADABS
_exptl_crystal_colour colourless
_exptl_crystal_density_diffrn 1.211
_exptl_crystal_density_method 'not measured'
_exptl_crystal_description needle
_exptl_crystal_F_000 968
_exptl_crystal_size_max 0.900
_exptl_crystal_size_mid 0.040
_exptl_crystal_size_min 0.030
_refine_diff_density_max 0.777
_refine_diff_density_min -0.336
_refine_diff_density_rms 0.072
_refine_ls_extinction_method none
_refine_ls_goodness_of_fit_ref 1.048
_refine_ls_hydrogen_treatment constr
_refine_ls_matrix_type full
_refine_ls_number_parameters 609
_refine_ls_number_reflns 6621
_refine_ls_number_restraints 26
_refine_ls_restrained_S_all 1.059
_refine_ls_R_factor_all 0.1375
_refine_ls_R_factor_gt 0.0647
_refine_ls_shift/su_max 0.006
_refine_ls_shift/su_mean 0.000
_refine_ls_structure_factor_coef Fsqd
_refine_ls_weighting_details 'w=1/[\s^2^(Fo^2^)+(0.0752P)^2^+2.1111P] where P=(Fo^2^+2Fc^2^)/3'
_refine_ls_weighting_scheme calc
_refine_ls_wR_factor_gt 0.1584
_refine_ls_wR_factor_ref 0.1966
_reflns_Friedel_coverage 0.000
_reflns_number_gt 3680
_reflns_number_total 6621
_reflns_threshold_expression 'I > 2\s(I)'
_cod_data_source_file d5dt01861g2.cif
_cod_data_source_block md660
_cod_depositor_comments 'Adding full bibliography for 1575624--1575626.cif.'
_cod_original_cell_volume 2546.5(12)
_cod_database_code 1575624
_shelx_shelxl_version_number 2018/3
_shelx_space_group_comment
;
The symmetry employed for this shelxl refinement is uniquely defined
by the following loop, which should always be used as a source of
symmetry information in preference to the above space-group names.
They are only intended as comments.
;
_shelx_estimated_absorpt_t_min 0.846
_shelx_estimated_absorpt_t_max 0.994

loop_
_space_group_symop_operation_xyz
'x, y, z'
'-x, -y, -z'

loop_
_atom_site_label
_atom_site_type_symbol
_atom_site_fract_x
_atom_site_fract_y
_atom_site_fract_z
_atom_site_U_iso_or_equiv
_atom_site_adp_type
_atom_site_occupancy
_atom_site_site_symmetry_order
_atom_site_calc_flag
_atom_site_refinement_flags_posn
_atom_site_refinement_flags_adp
_atom_site_refinement_flags_occupancy
_atom_site_disorder_assembly
_atom_site_disorder_group
P1 P 0.28695(14) 0.96560(11) 0.61069(12) 0.0345(5) Uani 1 1 d . . . . .
P2 P 0.78718(14) 0.64872(12) 0.27405(12) 0.0374(5) Uani 1 1 d . . . . .
P3 P 0.76568(13) 0.61748(11) 0.59837(11) 0.0327(4) Uani 1 1 d . . . . .
P4 P 0.10933(13) 0.67999(11) 0.29436(12) 0.0342(5) Uani 1 1 d . . . . .
N5 N 0.4232(4) 0.8261(3) 0.5143(3) 0.0275(12) Uani 1 1 d . . . . .
N6 N 0.7482(4) 0.6301(3) 0.4311(3) 0.0308(12) Uani 1 1 d . . . . .
N1 N 0.5935(4) 0.6926(3) 0.3613(3) 0.0289(12) Uani 1 1 d . . . . .
N2 N 0.2261(4) 0.8213(3) 0.4460(3) 0.0315(12) Uani 1 1 d . . . . .
N3 N 0.3449(4) 0.7015(3) 0.3682(3) 0.0298(12) Uani 1 1 d . . . . .
N4 N 0.5868(4) 0.6834(3) 0.5082(3) 0.0292(12) Uani 1 1 d . . . . .
C1 C 0.6455(6) 1.0953(6) 0.7900(5) 0.066(2) Uani 1 1 d . . . . .
H1 H 0.718188 1.122091 0.828891 0.079 Uiso 1 1 calc R U . . .
C2 C 0.5855(6) 1.1427(5) 0.7419(5) 0.056(2) Uani 1 1 d . . . . .
H9 H 0.617224 1.202910 0.747419 0.067 Uiso 1 1 calc R U . . .
C3 C 0.4800(5) 1.1047(4) 0.6855(4) 0.0388(16) Uani 1 1 d . . . . .
H6 H 0.440268 1.139464 0.653179 0.047 Uiso 1 1 calc R U . . .
C4 C 0.4310(5) 1.0176(4) 0.6750(4) 0.0338(15) Uani 1 1 d . . . . .
C5 C 0.3188(5) 0.8617(4) 0.5129(4) 0.0253(14) Uani 1 1 d . . . . .
C6 C 0.4299(5) 0.7477(4) 0.4400(4) 0.0269(14) Uani 1 1 d . . . . .
C7 C 0.5449(5) 0.7057(4) 0.4368(4) 0.0260(14) Uani 1 1 d . . . . .
C8 C 0.6975(5) 0.6555(4) 0.3627(4) 0.0289(14) Uani 1 1 d . . . . .
C9 C 0.7931(5) 0.5194(5) 0.2155(5) 0.0385(16) Uani 1 1 d . . . . .
C10 C 0.8121(5) 0.4597(5) 0.2638(5) 0.0437(17) Uani 1 1 d . . . . .
H28 H 0.815050 0.484321 0.329388 0.052 Uiso 1 1 calc R U . . .
C11 C 0.8266(6) 0.3652(5) 0.2165(6) 0.055(2) Uani 1 1 d . . . . .
H27 H 0.838756 0.325004 0.250042 0.065 Uiso 1 1 calc R U . . .
C12 C 0.8239(6) 0.3276(5) 0.1218(6) 0.062(2) Uani 1 1 d . . . . .
H2 H 0.834556 0.262218 0.090312 0.075 Uiso 1 1 calc R U . . .
C13 C 0.1459(6) 1.1455(4) 0.4474(5) 0.0512(19) Uani 1 1 d . . . . .
H3 H 0.114337 1.181440 0.413106 0.061 Uiso 1 1 calc R U . . .
C14 C 0.2501(6) 1.1060(4) 0.4317(5) 0.0469(18) Uani 1 1 d . . . . .
H4 H 0.290393 1.115604 0.387195 0.056 Uiso 1 1 calc R U . . .
C15 C 0.2970(5) 1.0520(4) 0.4805(4) 0.0375(16) Uani 1 1 d . . . . .
H5 H 0.368386 1.024299 0.468734 0.045 Uiso 1 1 calc R U . . .
C16 C 0.2382(5) 1.0390(4) 0.5471(4) 0.0305(15) Uani 1 1 d . . . . .
C17 C 0.5985(7) 1.0087(6) 0.7811(5) 0.069(2) Uani 1 1 d . . . . .
H7 H 0.638928 0.974967 0.814279 0.083 Uiso 1 1 calc R U . . .
C18 C 0.4930(6) 0.9697(5) 0.7244(5) 0.056(2) Uani 1 1 d . . . . .
H8 H 0.462039 0.909228 0.718821 0.067 Uiso 1 1 calc R U . . .
C19 C 0.2425(5) 0.7408(4) 0.3753(4) 0.0295(15) Uani 1 1 d . . . . .
C20 C 0.6889(5) 0.6456(4) 0.5022(4) 0.0284(14) Uani 1 1 d . . . . .
C21 C 0.6505(5) 0.6183(4) 0.6659(4) 0.0319(15) Uani 1 1 d . . . . .
C22 C 0.6072(5) 0.5392(4) 0.6777(4) 0.0399(17) Uani 1 1 d . . . . .
H10 H 0.633598 0.478832 0.645435 0.048 Uiso 1 1 calc R U . . .
C23 C 0.5265(6) 0.5465(5) 0.7354(5) 0.0492(19) Uani 1 1 d . . . . .
H11 H 0.497254 0.490977 0.741718 0.059 Uiso 1 1 calc R U . . .
C24 C 0.4879(6) 0.6321(6) 0.7837(5) 0.058(2) Uani 1 1 d . . . . .
H12 H 0.432760 0.636750 0.823984 0.070 Uiso 1 1 calc R U . . .
C25 C 0.5299(7) 0.7116(6) 0.7732(5) 0.068(2) Uani 1 1 d . . . . .
H14 H 0.502714 0.771555 0.805959 0.081 Uiso 1 1 calc R U . . .
C26 C 0.6121(6) 0.7056(5) 0.7150(5) 0.055(2) Uani 1 1 d . . . . .
H13 H 0.641626 0.761309 0.709286 0.066 Uiso 1 1 calc R U . . .
C27 C 0.7875(5) 0.4929(4) 0.5358(4) 0.0324(15) Uani 1 1 d . . . . .
C28 C 0.6996(6) 0.4276(4) 0.4708(4) 0.0411(17) Uani 1 1 d . . . . .
H15 H 0.623836 0.446953 0.459605 0.049 Uiso 1 1 calc R U . . .
C29 C 0.7237(6) 0.3340(5) 0.4227(5) 0.0477(18) Uani 1 1 d . . . . .
H19 H 0.664290 0.289178 0.378998 0.057 Uiso 1 1 calc R U . . .
C30 C 0.8345(7) 0.3070(5) 0.4393(5) 0.052(2) Uani 1 1 d . . . . .
H16 H 0.850965 0.243190 0.406938 0.063 Uiso 1 1 calc R U . . .
C31 C 0.9212(6) 0.3713(5) 0.5018(5) 0.0516(19) Uani 1 1 d . . . . .
H17 H 0.997537 0.352429 0.511812 0.062 Uiso 1 1 calc R U . . .
C32 C 0.8965(5) 0.4637(4) 0.5500(4) 0.0378(16) Uani 1 1 d . . . . .
H18 H 0.956369 0.507789 0.593903 0.045 Uiso 1 1 calc R U . . .
C33 C 0.6898(5) 0.6805(4) 0.1901(4) 0.0371(16) Uani 1 1 d . . . . .
C34 C 0.7251(6) 0.7616(4) 0.1779(5) 0.0478(18) Uani 1 1 d . . . . .
H20 H 0.796189 0.797466 0.212447 0.057 Uiso 1 1 calc R U . . .
C35 C 0.6571(8) 0.7906(5) 0.1154(6) 0.065(2) Uani 1 1 d . . . . .
H24 H 0.681696 0.846700 0.107994 0.078 Uiso 1 1 calc R U . . .
C36 C 0.5554(7) 0.7402(6) 0.0642(5) 0.060(2) Uani 1 1 d . . . . .
H21 H 0.510151 0.760438 0.020930 0.073 Uiso 1 1 calc R U . . .
C37 C 0.5196(6) 0.6613(6) 0.0756(5) 0.058(2) Uani 1 1 d . . . . .
H22 H 0.447860 0.626971 0.040726 0.069 Uiso 1 1 calc R U . . .
C38 C 0.5853(6) 0.6289(5) 0.1371(5) 0.0463(18) Uani 1 1 d . . . . .
H23 H 0.559556 0.572293 0.143111 0.056 Uiso 1 1 calc R U . . .
C39 C 0.8058(6) 0.3849(6) 0.0734(5) 0.061(2) Uani 1 1 d . . . . .
H25 H 0.801852 0.359189 0.007756 0.073 Uiso 1 1 calc R U . . .
C40 C 0.7933(6) 0.4808(5) 0.1202(5) 0.057(2) Uani 1 1 d . . . . .
H26 H 0.784629 0.520845 0.086352 0.068 Uiso 1 1 calc R U . . .
C41 C 0.0794(5) 0.7594(4) 0.2323(4) 0.0339(15) Uani 1 1 d . . . . .
C42 C 0.0814(5) 0.8575(5) 0.2795(5) 0.0447(17) Uani 1 1 d . . . . .
H29 H 0.106661 0.885005 0.344941 0.054 Uiso 1 1 calc R U . . .
C43 C 0.0472(6) 0.9154(5) 0.2327(5) 0.0491(18) Uani 1 1 d . . . . .
H30 H 0.049392 0.982194 0.266268 0.059 Uiso 1 1 calc R U . . .
C44 C 0.0104(6) 0.8779(5) 0.1388(5) 0.055(2) Uani 1 1 d . . . . .
H31 H -0.013232 0.918376 0.107314 0.067 Uiso 1 1 calc R U . . .
C45 C 0.0077(6) 0.7816(5) 0.0900(5) 0.056(2) Uani 1 1 d . . . . .
H32 H -0.016375 0.755414 0.024446 0.067 Uiso 1 1 calc R U . . .
C46 C 0.0401(6) 0.7218(5) 0.1365(5) 0.0483(18) Uani 1 1 d . . . . .
H33 H 0.035336 0.654928 0.102558 0.058 Uiso 1 1 calc R U . . .
C47 C 0.1618(5) 0.5762(4) 0.2116(4) 0.0338(15) Uani 1 1 d . . . . .
C48 C 0.2501(5) 0.5764(5) 0.1598(4) 0.0426(17) Uani 1 1 d . . . . .
H34 H 0.287378 0.635127 0.166123 0.051 Uiso 1 1 calc R U . . .
C49 C 0.2833(6) 0.4919(5) 0.0995(4) 0.0461(18) Uani 1 1 d . . . . .
H35 H 0.343864 0.492969 0.065259 0.055 Uiso 1 1 calc R U . . .
C50 C 0.2298(6) 0.4067(5) 0.0888(5) 0.055(2) Uani 1 1 d . . . . .
H36 H 0.252577 0.349177 0.046312 0.066 Uiso 1 1 calc R U . . .
C51 C 0.1435(6) 0.4037(5) 0.1388(5) 0.056(2) Uani 1 1 d . . . . .
H37 H 0.107125 0.344321 0.131566 0.068 Uiso 1 1 calc R U . . .
C52 C 0.1094(5) 0.4882(4) 0.2003(5) 0.0424(17) Uani 1 1 d . . . . .
H38 H 0.049757 0.485927 0.234964 0.051 Uiso 1 1 calc R U . . .
C53 C 0.1335(5) 1.0795(4) 0.5619(5) 0.0423(17) Uani 1 1 d . . . . .
H40 H 0.092667 1.070508 0.606498 0.051 Uiso 1 1 calc R U . . .
C54 C 0.0873(6) 1.1330(4) 0.5126(5) 0.0506(19) Uani 1 1 d . . . . .
H39 H 0.015814 1.160732 0.523915 0.061 Uiso 1 1 calc R U . . .
O1M O 0.021743 0.125592 0.108911 0.196(8) Uani 0.5 1 d D U P . .
H1M H 0.086727 0.117258 0.090951 0.294 Uiso 0.5 1 d . U P . .
C1M C 0.045(2) 0.1665(13) 0.2081(7) 0.141(9) Uani 0.5 1 d D U P . .
H1MA H 0.114850 0.142139 0.230402 0.211 Uiso 0.5 1 calc R U P . .
H1MB H -0.021847 0.149585 0.232408 0.211 Uiso 0.5 1 calc R U P . .
H1MC H 0.056325 0.235871 0.229588 0.211 Uiso 0.5 1 calc R U P . .
O2M O 0.174053 0.016418 0.018471 0.344(16) Uani 0.5 1 d D U P . .
H2M H 0.185585 -0.002010 0.062708 0.516 Uiso 0.5 1 d . U P . .
C2M C 0.207(3) -0.0545(17) -0.0674(14) 0.259(18) Uani 0.5 1 d D U P . .
H2MA H 0.163951 -0.046047 -0.121839 0.388 Uiso 0.5 1 calc R U P . .
H2MB H 0.186632 -0.118753 -0.071124 0.388 Uiso 0.5 1 calc R U P . .
H2MC H 0.290585 -0.045480 -0.066151 0.388 Uiso 0.5 1 calc R U P . .

loop_
_atom_site_aniso_label
_atom_site_aniso_U_11
_atom_site_aniso_U_22
_atom_site_aniso_U_33
_atom_site_aniso_U_23
_atom_site_aniso_U_13
_atom_site_aniso_U_12
P1 0.0325(10) 0.0334(9) 0.0378(11) 0.0117(8) 0.0117(8) 0.0083(7)
P2 0.0242(9) 0.0531(11) 0.0429(12) 0.0244(9) 0.0129(8) 0.0096(8)
P3 0.0275(9) 0.0364(9) 0.0356(11) 0.0159(8) 0.0033(8) 0.0047(7)
P4 0.0210(9) 0.0405(10) 0.0374(11) 0.0106(8) 0.0059(8) 0.0035(7)
N5 0.024(3) 0.028(3) 0.030(3) 0.009(2) 0.009(2) 0.003(2)
N6 0.024(3) 0.037(3) 0.035(3) 0.017(3) 0.007(3) 0.008(2)
N1 0.020(3) 0.034(3) 0.035(3) 0.015(2) 0.006(2) 0.006(2)
N2 0.023(3) 0.033(3) 0.038(3) 0.013(3) 0.008(3) 0.007(2)
N3 0.020(3) 0.037(3) 0.035(3) 0.016(3) 0.008(3) 0.006(2)
N4 0.022(3) 0.035(3) 0.032(3) 0.013(2) 0.007(2) 0.007(2)
C1 0.034(5) 0.089(6) 0.045(5) -0.004(5) 0.003(4) -0.003(4)
C2 0.048(5) 0.059(5) 0.050(5) 0.013(4) 0.005(4) -0.020(4)
C3 0.036(4) 0.039(4) 0.040(4) 0.012(3) 0.011(3) -0.002(3)
C4 0.031(4) 0.039(4) 0.029(4) 0.009(3) 0.009(3) 0.012(3)
C5 0.018(3) 0.031(3) 0.032(4) 0.017(3) 0.008(3) 0.004(3)
C6 0.021(3) 0.031(3) 0.029(4) 0.013(3) 0.004(3) -0.002(3)
C7 0.021(3) 0.024(3) 0.029(4) 0.006(3) 0.003(3) -0.002(3)
C8 0.022(4) 0.030(3) 0.036(4) 0.014(3) 0.006(3) 0.003(3)
C9 0.024(4) 0.060(4) 0.037(5) 0.020(4) 0.017(3) 0.012(3)
C10 0.042(4) 0.052(4) 0.045(5) 0.024(4) 0.017(3) 0.015(3)
C11 0.058(5) 0.052(5) 0.067(6) 0.029(4) 0.031(4) 0.025(4)
C12 0.061(5) 0.056(5) 0.062(6) 0.010(5) 0.020(4) 0.017(4)
C13 0.051(5) 0.036(4) 0.063(5) 0.021(4) -0.006(4) 0.002(4)
C14 0.060(5) 0.039(4) 0.041(5) 0.016(3) 0.008(4) 0.002(4)
C15 0.039(4) 0.032(3) 0.041(4) 0.010(3) 0.015(3) 0.007(3)
C16 0.028(4) 0.028(3) 0.032(4) 0.007(3) 0.007(3) 0.002(3)
C17 0.062(6) 0.072(6) 0.055(6) 0.011(4) -0.014(5) 0.015(5)
C18 0.062(5) 0.046(4) 0.051(5) 0.014(4) -0.001(4) 0.008(4)
C19 0.022(4) 0.036(4) 0.036(4) 0.018(3) 0.009(3) 0.004(3)
C20 0.022(4) 0.027(3) 0.034(4) 0.012(3) 0.002(3) 0.000(3)
C21 0.027(4) 0.042(4) 0.027(4) 0.014(3) 0.001(3) 0.007(3)
C22 0.037(4) 0.042(4) 0.038(4) 0.016(3) -0.002(3) -0.005(3)
C23 0.046(5) 0.060(5) 0.039(5) 0.016(4) 0.010(4) -0.011(4)
C24 0.043(5) 0.091(6) 0.050(5) 0.034(5) 0.018(4) 0.008(4)
C25 0.071(6) 0.081(6) 0.060(6) 0.028(5) 0.029(5) 0.039(5)
C26 0.066(5) 0.051(5) 0.054(5) 0.022(4) 0.028(4) 0.018(4)
C27 0.029(4) 0.042(4) 0.032(4) 0.020(3) 0.009(3) 0.007(3)
C28 0.038(4) 0.040(4) 0.048(5) 0.021(3) 0.008(3) 0.008(3)
C29 0.063(5) 0.045(4) 0.036(4) 0.017(3) 0.010(4) -0.003(4)
C30 0.073(6) 0.041(4) 0.062(5) 0.031(4) 0.038(5) 0.020(4)
C31 0.042(5) 0.060(5) 0.073(6) 0.041(4) 0.028(4) 0.021(4)
C32 0.031(4) 0.043(4) 0.050(5) 0.027(3) 0.013(3) 0.011(3)
C33 0.028(4) 0.052(4) 0.041(4) 0.023(3) 0.021(3) 0.015(3)
C34 0.058(5) 0.045(4) 0.048(5) 0.020(4) 0.023(4) 0.006(4)
C35 0.099(7) 0.057(5) 0.062(6) 0.043(5) 0.032(5) 0.029(5)
C36 0.066(6) 0.078(6) 0.050(5) 0.035(5) 0.015(5) 0.027(5)
C37 0.040(5) 0.090(6) 0.051(5) 0.035(5) 0.004(4) 0.012(4)
C38 0.035(4) 0.062(4) 0.051(5) 0.029(4) 0.015(4) 0.006(4)
C39 0.064(5) 0.075(6) 0.047(5) 0.021(5) 0.020(4) 0.034(4)
C40 0.058(5) 0.074(6) 0.052(5) 0.032(4) 0.026(4) 0.032(4)
C41 0.017(3) 0.045(4) 0.041(5) 0.015(3) 0.011(3) 0.010(3)
C42 0.043(4) 0.048(4) 0.040(4) 0.015(4) 0.004(3) 0.011(3)
C43 0.053(5) 0.047(4) 0.040(5) 0.012(4) 0.000(4) 0.008(3)
C44 0.057(5) 0.066(5) 0.052(6) 0.035(4) 0.000(4) 0.012(4)
C45 0.056(5) 0.065(5) 0.044(5) 0.022(4) -0.001(4) 0.019(4)
C46 0.044(4) 0.058(4) 0.034(5) 0.011(4) -0.002(4) 0.010(3)
C47 0.022(3) 0.045(4) 0.033(4) 0.013(3) 0.005(3) 0.002(3)
C48 0.039(4) 0.045(4) 0.041(4) 0.014(3) 0.005(3) 0.002(3)
C49 0.036(4) 0.057(5) 0.038(4) 0.008(4) 0.012(3) 0.008(4)
C50 0.054(5) 0.048(5) 0.045(5) -0.001(4) 0.007(4) 0.012(4)
C51 0.057(5) 0.037(4) 0.059(5) 0.004(4) 0.004(4) -0.008(4)
C52 0.035(4) 0.041(4) 0.048(5) 0.014(4) 0.007(3) -0.003(3)
C53 0.036(4) 0.038(4) 0.049(5) 0.012(3) 0.009(3) 0.004(3)
C54 0.038(4) 0.039(4) 0.073(6) 0.020(4) 0.007(4) 0.015(3)
O1M 0.32(2) 0.148(13) 0.116(12) 0.076(11) -0.031(14) 0.019(14)
C1M 0.21(2) 0.080(13) 0.106(16) 0.032(12) -0.057(15) 0.015(13)
O2M 0.37(2) 0.39(2) 0.35(2) 0.268(19) -0.026(16) 0.057(17)
C2M 0.34(3) 0.15(2) 0.32(3) 0.14(2) 0.04(2) 0.09(2)

loop_
_atom_type_symbol
_atom_type_description
_atom_type_scat_dispersion_real
_atom_type_scat_dispersion_imag
_atom_type_scat_source
C C 0.0033 0.0016 'International Tables Vol C Tables 4.2.6.8 and 6.1.1.4'
H H 0.0000 0.0000 'International Tables Vol C Tables 4.2.6.8 and 6.1.1.4'
N N 0.0061 0.0033 'International Tables Vol C Tables 4.2.6.8 and 6.1.1.4'
O O 0.0106 0.0060 'International Tables Vol C Tables 4.2.6.8 and 6.1.1.4'
P P 0.1023 0.0942 'International Tables Vol C Tables 4.2.6.8 and 6.1.1.4'

loop_
_geom_angle_atom_site_label_1
_geom_angle_atom_site_label_2
_geom_angle_atom_site_label_3
_geom_angle
_geom_angle_site_symmetry_1
_geom_angle_site_symmetry_3
_geom_angle_publ_flag
C16 P1 C4 106.1(3) . . ?
C16 P1 C5 98.5(3) . . ?
C4 P1 C5 103.1(3) . . ?
C8 P2 C33 103.4(3) . . ?
C8 P2 C9 101.6(3) . . ?
C33 P2 C9 104.1(3) . . ?
C21 P3 C27 106.2(3) . . ?
C21 P3 C20 102.3(3) . . ?
C27 P3 C20 100.2(3) . . ?
C47 P4 C19 102.8(3) . . ?
C47 P4 C41 104.9(3) . . ?
C19 P4 C41 101.3(3) . . ?
C6 N5 C5 113.9(5) . . ?
C20 N6 C8 115.5(5) . . ?
C7 N1 C8 114.1(5) . . ?
C5 N2 C19 116.3(5) . . ?
C6 N3 C19 114.0(5) . . ?
C7 N4 C20 114.6(5) . . ?
C2 C1 C17 118.6(7) . . ?
C2 C1 H1 120.7 . . ?
C17 C1 H1 120.7 . . ?
C1 C2 C3 121.3(7) . . ?
C1 C2 H9 119.4 . . ?
C3 C2 H9 119.4 . . ?
C4 C3 C2 121.4(6) . . ?
C4 C3 H6 119.3 . . ?
C2 C3 H6 119.3 . . ?
C3 C4 C18 116.9(6) . . ?
C3 C4 P1 125.0(5) . . ?
C18 C4 P1 117.9(5) . . ?
N5 C5 N2 124.5(5) . . ?
N5 C5 P1 121.6(4) . . ?
N2 C5 P1 113.7(4) . . ?
N5 C6 N3 127.4(5) . . ?
N5 C6 C7 116.4(5) . . ?
N3 C6 C7 116.2(5) . . ?
N4 C7 N1 126.8(5) . . ?
N4 C7 C6 116.5(5) . . ?
N1 C7 C6 116.7(5) . . ?
N6 C8 N1 124.3(5) . . ?
N6 C8 P2 115.1(4) . . ?
N1 C8 P2 120.3(4) . . ?
C40 C9 C10 117.8(6) . . ?
C40 C9 P2 118.9(5) . . ?
C10 C9 P2 122.8(5) . . ?
C11 C10 C9 120.0(7) . . ?
C11 C10 H28 120.0 . . ?
C9 C10 H28 120.0 . . ?
C10 C11 C12 121.5(7) . . ?
C10 C11 H27 119.3 . . ?
C12 C11 H27 119.3 . . ?
C39 C12 C11 119.4(7) . . ?
C39 C12 H2 120.3 . . ?
C11 C12 H2 120.3 . . ?
C54 C13 C14 120.1(6) . . ?
C54 C13 H3 119.9 . . ?
C14 C13 H3 119.9 . . ?
C13 C14 C15 120.8(7) . . ?
C13 C14 H4 119.6 . . ?
C15 C14 H4 119.6 . . ?
C14 C15 C16 119.6(6) . . ?
C14 C15 H5 120.2 . . ?
C16 C15 H5 120.2 . . ?
C53 C16 C15 118.8(6) . . ?
C53 C16 P1 117.6(5) . . ?
C15 C16 P1 123.5(5) . . ?
C1 C17 C18 120.7(7) . . ?
C1 C17 H7 119.7 . . ?
C18 C17 H7 119.7 . . ?
C17 C18 C4 121.2(7) . . ?
C17 C18 H8 119.4 . . ?
C4 C18 H8 119.4 . . ?
N3 C19 N2 123.9(5) . . ?
N3 C19 P4 121.3(4) . . ?
N2 C19 P4 114.5(4) . . ?
N4 C20 N6 124.7(5) . . ?
N4 C20 P3 120.9(5) . . ?
N6 C20 P3 114.3(4) . . ?
C22 C21 C26 118.2(6) . . ?
C22 C21 P3 124.3(5) . . ?
C26 C21 P3 117.2(5) . . ?
C21 C22 C23 121.1(6) . . ?
C21 C22 H10 119.4 . . ?
C23 C22 H10 119.4 . . ?
C24 C23 C22 121.0(7) . . ?
C24 C23 H11 119.5 . . ?
C22 C23 H11 119.5 . . ?
C23 C24 C25 118.9(7) . . ?
C23 C24 H12 120.5 . . ?
C25 C24 H12 120.5 . . ?
C24 C25 C26 120.9(7) . . ?
C24 C25 H14 119.6 . . ?
C26 C25 H14 119.6 . . ?
C21 C26 C25 119.9(7) . . ?
C21 C26 H13 120.1 . . ?
C25 C26 H13 120.1 . . ?
C32 C27 C28 119.1(6) . . ?
C32 C27 P3 118.0(5) . . ?
C28 C27 P3 122.9(5) . . ?
C29 C28 C27 119.8(6) . . ?
C29 C28 H15 120.1 . . ?
C27 C28 H15 120.1 . . ?
C30 C29 C28 119.4(6) . . ?
C30 C29 H19 120.3 . . ?
C28 C29 H19 120.3 . . ?
C31 C30 C29 120.8(6) . . ?
C31 C30 H16 119.6 . . ?
C29 C30 H16 119.6 . . ?
C30 C31 C32 119.5(6) . . ?
C30 C31 H17 120.2 . . ?
C32 C31 H17 120.2 . . ?
C27 C32 C31 121.3(6) . . ?
C27 C32 H18 119.3 . . ?
C31 C32 H18 119.3 . . ?
C34 C33 C38 118.4(6) . . ?
C34 C33 P2 116.2(5) . . ?
C38 C33 P2 125.4(5) . . ?
C33 C34 C35 120.1(7) . . ?
C33 C34 H20 120.0 . . ?
C35 C34 H20 120.0 . . ?
C36 C35 C34 121.3(7) . . ?
C36 C35 H24 119.4 . . ?
C34 C35 H24 119.4 . . ?
C37 C36 C35 119.4(7) . . ?
C37 C36 H21 120.3 . . ?
C35 C36 H21 120.3 . . ?
C36 C37 C38 121.5(7) . . ?
C36 C37 H22 119.2 . . ?
C38 C37 H22 119.2 . . ?
C37 C38 C33 119.4(6) . . ?
C37 C38 H23 120.3 . . ?
C33 C38 H23 120.3 . . ?
C12 C39 C40 119.9(7) . . ?
C12 C39 H25 120.0 . . ?
C40 C39 H25 120.0 . . ?
C39 C40 C9 121.4(7) . . ?
C39 C40 H26 119.3 . . ?
C9 C40 H26 119.3 . . ?
C46 C41 C42 117.6(6) . . ?
C46 C41 P4 120.2(5) . . ?
C42 C41 P4 121.7(5) . . ?
C43 C42 C41 121.0(6) . . ?
C43 C42 H29 119.5 . . ?
C41 C42 H29 119.5 . . ?
C44 C43 C42 120.8(6) . . ?
C44 C43 H30 119.6 . . ?
C42 C43 H30 119.6 . . ?
C43 C44 C45 119.7(7) . . ?
C43 C44 H31 120.1 . . ?
C45 C44 H31 120.1 . . ?
C44 C45 C46 120.2(7) . . ?
C44 C45 H32 119.9 . . ?
C46 C45 H32 119.9 . . ?
C41 C46 C45 120.6(6) . . ?
C41 C46 H33 119.7 . . ?
C45 C46 H33 119.7 . . ?
C52 C47 C48 117.8(6) . . ?
C52 C47 P4 116.1(5) . . ?
C48 C47 P4 126.1(5) . . ?
C49 C48 C47 120.5(6) . . ?
C49 C48 H34 119.7 . . ?
C47 C48 H34 119.7 . . ?
C50 C49 C48 120.6(6) . . ?
C50 C49 H35 119.7 . . ?
C48 C49 H35 119.7 . . ?
C49 C50 C51 120.5(6) . . ?
C49 C50 H36 119.7 . . ?
C51 C50 H36 119.7 . . ?
C50 C51 C52 119.7(6) . . ?
C50 C51 H37 120.2 . . ?
C52 C51 H37 120.2 . . ?
C51 C52 C47 120.9(6) . . ?
C51 C52 H38 119.6 . . ?
C47 C52 H38 119.6 . . ?
C16 C53 C54 121.2(6) . . ?
C16 C53 H40 119.4 . . ?
C54 C53 H40 119.4 . . ?
C13 C54 C53 119.6(6) . . ?
C13 C54 H39 120.2 . . ?
C53 C54 H39 120.2 . . ?
C1M O1M H1M 106.8(10) . . ?
O1M C1M H1MA 109.5 . . ?
O1M C1M H1MB 109.5 . . ?
H1MA C1M H1MB 109.5 . . ?
O1M C1M H1MC 109.5 . . ?
H1MA C1M H1MC 109.5 . . ?
H1MB C1M H1MC 109.5 . . ?
C2M O2M H2M 111.3(11) . . ?
O2M C2M H2MA 109.5 . . ?
O2M C2M H2MB 109.5 . . ?
H2MA C2M H2MB 109.5 . . ?
O2M C2M H2MC 109.5 . . ?
H2MA C2M H2MC 109.5 . . ?
H2MB C2M H2MC 109.5 . . ?

loop_
_geom_bond_atom_site_label_1
_geom_bond_atom_site_label_2
_geom_bond_distance
_geom_bond_site_symmetry_2
_geom_bond_publ_flag
P1 C16 1.814(6) . ?
P1 C4 1.818(6) . ?
P1 C5 1.831(6) . ?
P2 C8 1.833(6) . ?
P2 C33 1.829(6) . ?
P2 C9 1.839(7) . ?
P3 C21 1.823(6) . ?
P3 C27 1.821(6) . ?
P3 C20 1.842(6) . ?
P4 C47 1.811(6) . ?
P4 C19 1.831(6) . ?
P4 C41 1.834(6) . ?
N5 C6 1.331(7) . ?
N5 C5 1.341(7) . ?
N6 C20 1.347(7) . ?
N6 C8 1.343(7) . ?
N1 C7 1.338(7) . ?
N1 C8 1.347(7) . ?
N2 C5 1.343(7) . ?
N2 C19 1.348(7) . ?
N3 C6 1.340(7) . ?
N3 C19 1.345(7) . ?
N4 C7 1.325(7) . ?
N4 C20 1.333(7) . ?
C1 C2 1.368(10) . ?
C1 C17 1.366(10) . ?
C1 H1 0.9500 . ?
C2 C3 1.375(9) . ?
C2 H9 0.9500 . ?
C3 C4 1.374(8) . ?
C3 H6 0.9500 . ?
C4 C18 1.397(8) . ?
C6 C7 1.494(8) . ?
C9 C40 1.387(9) . ?
C9 C10 1.395(8) . ?
C10 C11 1.375(9) . ?
C10 H28 0.9500 . ?
C11 C12 1.375(10) . ?
C11 H27 0.9500 . ?
C12 C39 1.361(10) . ?
C12 H2 0.9500 . ?
C13 C54 1.378(9) . ?
C13 C14 1.377(9) . ?
C13 H3 0.9500 . ?
C14 C15 1.395(8) . ?
C14 H4 0.9500 . ?
C15 C16 1.401(8) . ?
C15 H5 0.9500 . ?
C16 C53 1.387(8) . ?
C17 C18 1.381(10) . ?
C17 H7 0.9500 . ?
C18 H8 0.9500 . ?
C21 C22 1.382(8) . ?
C21 C26 1.383(9) . ?
C22 C23 1.375(9) . ?
C22 H10 0.9500 . ?
C23 C24 1.362(10) . ?
C23 H11 0.9500 . ?
C24 C25 1.372(10) . ?
C24 H12 0.9500 . ?
C25 C26 1.398(10) . ?
C25 H14 0.9500 . ?
C26 H13 0.9500 . ?
C27 C32 1.369(8) . ?
C27 C28 1.401(8) . ?
C28 C29 1.395(9) . ?
C28 H15 0.9500 . ?
C29 C30 1.381(9) . ?
C29 H19 0.9500 . ?
C30 C31 1.372(9) . ?
C30 H16 0.9500 . ?
C31 C32 1.383(9) . ?
C31 H17 0.9500 . ?
C32 H18 0.9500 . ?
C33 C34 1.384(8) . ?
C33 C38 1.400(8) . ?
C34 C35 1.382(9) . ?
C34 H20 0.9500 . ?
C35 C36 1.361(10) . ?
C35 H24 0.9500 . ?
C36 C37 1.346(9) . ?
C36 H21 0.9500 . ?
C37 C38 1.391(9) . ?
C37 H22 0.9500 . ?
C38 H23 0.9500 . ?
C39 C40 1.387(9) . ?
C39 H25 0.9500 . ?
C40 H26 0.9500 . ?
C41 C46 1.395(8) . ?
C41 C42 1.392(8) . ?
C42 C43 1.382(9) . ?
C42 H29 0.9500 . ?
C43 C44 1.364(9) . ?
C43 H30 0.9500 . ?
C44 C45 1.373(9) . ?
C44 H31 0.9500 . ?
C45 C46 1.397(9) . ?
C45 H32 0.9500 . ?
C46 H33 0.9500 . ?
C47 C52 1.397(8) . ?
C47 C48 1.401(8) . ?
C48 C49 1.382(9) . ?
C48 H34 0.9500 . ?
C49 C50 1.366(9) . ?
C49 H35 0.9500 . ?
C50 C51 1.373(9) . ?
C50 H36 0.9500 . ?
C51 C52 1.391(9) . ?
C51 H37 0.9500 . ?
C52 H38 0.9500 . ?
C53 C54 1.393(9) . ?
C53 H40 0.9500 . ?
C54 H39 0.9500 . ?
O1M C1M 1.425(9) . ?
O1M H1M 0.8400(2) . ?
C1M H1MA 0.9800 . ?
C1M H1MB 0.9800 . ?
C1M H1MC 0.9800 . ?
O2M C2M 1.481(10) . ?
O2M H2M 0.8400(2) . ?
C2M H2MA 0.9800 . ?
C2M H2MB 0.9800 . ?
C2M H2MC 0.9800 . ?

loop_
_geom_torsion_atom_site_label_1
_geom_torsion_atom_site_label_2
_geom_torsion_atom_site_label_3
_geom_torsion_atom_site_label_4
_geom_torsion
_geom_torsion_site_symmetry_1
_geom_torsion_site_symmetry_2
_geom_torsion_site_symmetry_3
_geom_torsion_site_symmetry_4
_geom_torsion_publ_flag
C17 C1 C2 C3 0.1(11) . . . . ?
C1 C2 C3 C4 -0.3(10) . . . . ?
C2 C3 C4 C18 0.2(9) . . . . ?
C2 C3 C4 P1 174.4(5) . . . . ?
C16 P1 C4 C3 11.1(6) . . . . ?
C5 P1 C4 C3 114.0(5) . . . . ?
C16 P1 C4 C18 -174.8(5) . . . . ?
C5 P1 C4 C18 -71.8(5) . . . . ?
C6 N5 C5 N2 3.0(7) . . . . ?
C6 N5 C5 P1 176.7(4) . . . . ?
C19 N2 C5 N5 -1.6(8) . . . . ?
C19 N2 C5 P1 -175.7(4) . . . . ?
C16 P1 C5 N5 126.0(4) . . . . ?
C4 P1 C5 N5 17.2(5) . . . . ?
C16 P1 C5 N2 -59.6(4) . . . . ?
C4 P1 C5 N2 -168.5(4) . . . . ?
C5 N5 C6 N3 -2.0(8) . . . . ?
C5 N5 C6 C7 178.9(5) . . . . ?
C19 N3 C6 N5 -0.5(8) . . . . ?
C19 N3 C6 C7 178.6(5) . . . . ?
C20 N4 C7 N1 1.1(8) . . . . ?
C20 N4 C7 C6 179.6(4) . . . . ?
C8 N1 C7 N4 -2.2(8) . . . . ?
C8 N1 C7 C6 179.3(4) . . . . ?
N5 C6 C7 N4 56.6(6) . . . . ?
N3 C6 C7 N4 -122.6(5) . . . . ?
N5 C6 C7 N1 -124.8(5) . . . . ?
N3 C6 C7 N1 56.0(6) . . . . ?
C20 N6 C8 N1 -1.2(7) . . . . ?
C20 N6 C8 P2 172.4(4) . . . . ?
C7 N1 C8 N6 2.2(7) . . . . ?
C7 N1 C8 P2 -171.0(4) . . . . ?
C33 P2 C8 N6 176.7(4) . . . . ?
C9 P2 C8 N6 69.0(4) . . . . ?
C33 P2 C8 N1 -9.4(5) . . . . ?
C9 P2 C8 N1 -117.2(5) . . . . ?
C8 P2 C9 C40 144.5(5) . . . . ?
C33 P2 C9 C40 37.3(6) . . . . ?
C8 P2 C9 C10 -43.8(6) . . . . ?
C33 P2 C9 C10 -151.0(5) . . . . ?
C40 C9 C10 C11 -2.0(9) . . . . ?
P2 C9 C10 C11 -173.8(5) . . . . ?
C9 C10 C11 C12 0.6(10) . . . . ?
C10 C11 C12 C39 -0.4(11) . . . . ?
C54 C13 C14 C15 0.8(10) . . . . ?
C13 C14 C15 C16 -0.9(9) . . . . ?
C14 C15 C16 C53 0.7(8) . . . . ?
C14 C15 C16 P1 176.9(4) . . . . ?
C4 P1 C16 C53 -123.3(5) . . . . ?
C5 P1 C16 C53 130.4(5) . . . . ?
C4 P1 C16 C15 60.5(5) . . . . ?
C5 P1 C16 C15 -45.8(5) . . . . ?
C2 C1 C17 C18 0.2(12) . . . . ?
C1 C17 C18 C4 -0.4(12) . . . . ?
C3 C4 C18 C17 0.1(10) . . . . ?
P1 C4 C18 C17 -174.5(6) . . . . ?
C6 N3 C19 N2 2.2(8) . . . . ?
C6 N3 C19 P4 -170.8(4) . . . . ?
C5 N2 C19 N3 -1.3(8) . . . . ?
C5 N2 C19 P4 172.1(4) . . . . ?
C47 P4 C19 N3 -5.3(5) . . . . ?
C41 P4 C19 N3 -113.6(5) . . . . ?
C47 P4 C19 N2 -178.9(4) . . . . ?
C41 P4 C19 N2 72.8(5) . . . . ?
C7 N4 C20 N6 0.2(7) . . . . ?
C7 N4 C20 P3 175.9(4) . . . . ?
C8 N6 C20 N4 -0.1(8) . . . . ?
C8 N6 C20 P3 -176.1(4) . . . . ?
C21 P3 C20 N4 17.1(5) . . . . ?
C27 P3 C20 N4 126.3(4) . . . . ?
C21 P3 C20 N6 -166.8(4) . . . . ?
C27 P3 C20 N6 -57.6(4) . . . . ?
C27 P3 C21 C22 10.6(6) . . . . ?
C20 P3 C21 C22 115.1(5) . . . . ?
C27 P3 C21 C26 -175.7(5) . . . . ?
C20 P3 C21 C26 -71.1(5) . . . . ?
C26 C21 C22 C23 1.2(9) . . . . ?
P3 C21 C22 C23 174.9(5) . . . . ?
C21 C22 C23 C24 -0.9(10) . . . . ?
C22 C23 C24 C25 0.7(11) . . . . ?
C23 C24 C25 C26 -0.8(11) . . . . ?
C22 C21 C26 C25 -1.3(10) . . . . ?
P3 C21 C26 C25 -175.5(5) . . . . ?
C24 C25 C26 C21 1.2(11) . . . . ?
C21 P3 C27 C32 -122.1(5) . . . . ?
C20 P3 C27 C32 131.8(5) . . . . ?
C21 P3 C27 C28 61.1(5) . . . . ?
C20 P3 C27 C28 -44.9(5) . . . . ?
C32 C27 C28 C29 0.8(9) . . . . ?
P3 C27 C28 C29 177.5(5) . . . . ?
C27 C28 C29 C30 -0.5(9) . . . . ?
C28 C29 C30 C31 -0.5(10) . . . . ?
C29 C30 C31 C32 1.2(10) . . . . ?
C28 C27 C32 C31 -0.1(9) . . . . ?
P3 C27 C32 C31 -177.0(5) . . . . ?
C30 C31 C32 C27 -0.9(10) . . . . ?
C8 P2 C33 C34 118.0(5) . . . . ?
C9 P2 C33 C34 -136.1(5) . . . . ?
C8 P2 C33 C38 -63.2(6) . . . . ?
C9 P2 C33 C38 42.7(6) . . . . ?
C38 C33 C34 C35 0.8(9) . . . . ?
P2 C33 C34 C35 179.7(5) . . . . ?
C33 C34 C35 C36 -0.6(11) . . . . ?
C34 C35 C36 C37 0.9(12) . . . . ?
C35 C36 C37 C38 -1.3(11) . . . . ?
C36 C37 C38 C33 1.4(11) . . . . ?
C34 C33 C38 C37 -1.2(9) . . . . ?
P2 C33 C38 C37 -179.9(5) . . . . ?
C11 C12 C39 C40 1.6(11) . . . . ?
C12 C39 C40 C9 -3.1(11) . . . . ?
C10 C9 C40 C39 3.3(10) . . . . ?
P2 C9 C40 C39 175.4(6) . . . . ?
C47 P4 C41 C46 33.1(5) . . . . ?
C19 P4 C41 C46 139.8(5) . . . . ?
C47 P4 C41 C42 -154.7(5) . . . . ?
C19 P4 C41 C42 -48.0(5) . . . . ?
C46 C41 C42 C43 -1.0(9) . . . . ?
P4 C41 C42 C43 -173.4(5) . . . . ?
C41 C42 C43 C44 0.1(10) . . . . ?
C42 C43 C44 C45 -0.3(11) . . . . ?
C43 C44 C45 C46 1.3(11) . . . . ?
C42 C41 C46 C45 2.0(9) . . . . ?
P4 C41 C46 C45 174.5(5) . . . . ?
C44 C45 C46 C41 -2.2(10) . . . . ?
C19 P4 C47 C52 123.7(5) . . . . ?
C41 P4 C47 C52 -130.8(5) . . . . ?
C19 P4 C47 C48 -55.4(6) . . . . ?
C41 P4 C47 C48 50.1(6) . . . . ?
C52 C47 C48 C49 0.1(9) . . . . ?
P4 C47 C48 C49 179.2(5) . . . . ?
C47 C48 C49 C50 0.7(10) . . . . ?
C48 C49 C50 C51 -1.1(11) . . . . ?
C49 C50 C51 C52 0.7(11) . . . . ?
C50 C51 C52 C47 0.1(10) . . . . ?
C48 C47 C52 C51 -0.5(9) . . . . ?
P4 C47 C52 C51 -179.7(5) . . . . ?
C15 C16 C53 C54 -0.6(9) . . . . ?
P1 C16 C53 C54 -176.9(5) . . . . ?
C14 C13 C54 C53 -0.6(10) . . . . ?
C16 C53 C54 C13 0.5(9) . . . . ?
